data_7121213
loop_
_publ_author_name
'Ragab, Sherif S.'
'Kassir, Ahmad F.'
'Guillot, R\'egis'
'Scherrmann, Marie-Christine'
'Boddaert, Thomas'
'Aitken, David J.'

_publ_section_title
;
 Cooperative 5- and 10-membered ring interactions in the 10-helix folding
 of oxetin homo-oligomers.
;
_journal_issue 16
_journal_name_full 'Chemical communications (Cambridge, England)'
_journal_page_first 1968
_journal_page_last 1971
_journal_paper_doi 10.1039/c7cc09964a
_journal_volume 54
_journal_year 2018
_chemical_absolute_configuration ad
_chemical_formula_moiety '2(C36 H46 N6 O15), 3(C H Cl3), 1.5(O)'
_chemical_formula_sum 'C75 H95 Cl9 N12 O32.5'
_chemical_formula_weight 2003.67
_space_group_crystal_system monoclinic
_space_group_IT_number 4
_space_group_name_Hall 'P 2yb'
_space_group_name_H-M_alt 'P 1 21 1'
_symmetry_space_group_name_Hall 'P 2yb'
_symmetry_space_group_name_H-M 'P 1 21 1'
_atom_sites_solution_hydrogens geom
_audit_creation_method SHELXL-2017/1
_audit_update_record
;
2017-12-01 deposited with the CCDC.
2018-01-30 downloaded from the CCDC.
;
_cell_angle_alpha 90
_cell_angle_beta 101.186(3)
_cell_angle_gamma 90
_cell_formula_units_Z 2
_cell_length_a 13.7293(9)
_cell_length_b 20.0802(14)
_cell_length_c 16.8259(11)
_cell_measurement_reflns_used 9019
_cell_measurement_temperature 100(1)
_cell_measurement_theta_max 66.88
_cell_measurement_theta_min 2.68
_cell_volume 4550.6(5)
_computing_cell_refinement 'Bruker SAINT'
_computing_data_collection 'Bruker APEX2'
_computing_data_reduction 'Bruker SAINT'
_computing_structure_refinement 'SHELXL-2017/1 (Sheldrick, 2017)'
_computing_structure_solution 'SHELXS-97 (Sheldrick 2008)'
_diffrn_ambient_temperature 100(1)
_diffrn_measured_fraction_theta_full 0.998
_diffrn_measured_fraction_theta_max 0.990
_diffrn_measurement_device_type 'Bruker VENTURE PHOTON100 CMOS'
_diffrn_measurement_method '\f and \w scans'
_diffrn_radiation_probe x-ray
_diffrn_radiation_type CuK\a
_diffrn_radiation_wavelength 1.54178
_diffrn_reflns_av_R_equivalents 0.0673
_diffrn_reflns_av_unetI/netI 0.0603
_diffrn_reflns_Laue_measured_fraction_full 0.998
_diffrn_reflns_Laue_measured_fraction_max 0.990
_diffrn_reflns_limit_h_max 15
_diffrn_reflns_limit_h_min -16
_diffrn_reflns_limit_k_max 23
_diffrn_reflns_limit_k_min -23
_diffrn_reflns_limit_l_max 20
_diffrn_reflns_limit_l_min -20
_diffrn_reflns_number 51276
_diffrn_reflns_point_group_measured_fraction_full 0.991
_diffrn_reflns_point_group_measured_fraction_max 0.981
_diffrn_reflns_theta_full 66.500
_diffrn_reflns_theta_max 67.185
_diffrn_reflns_theta_min 2.677
_exptl_absorpt_coefficient_mu 3.293
_exptl_absorpt_correction_T_max 0.9217
_exptl_absorpt_correction_T_min 0.6891
_exptl_absorpt_correction_type multi-scan
_exptl_absorpt_process_details SADABS
_exptl_crystal_colour colorless
_exptl_crystal_density_diffrn 1.462
_exptl_crystal_description plate
_exptl_crystal_F_000 2084
_exptl_crystal_size_max 0.130
_exptl_crystal_size_mid 0.080
_exptl_crystal_size_min 0.020
_refine_diff_density_max 0.786
_refine_diff_density_min -0.482
_refine_diff_density_rms 0.103
_refine_ls_abs_structure_details
;
 Flack x determined using 5921 quotients [(I+)-(I-)]/[(I+)+(I-)]
 (Parsons, Flack and Wagner, Acta Cryst. B69 (2013) 249-259).
;
_refine_ls_abs_structure_Flack 0.021(14)
_refine_ls_extinction_method none
_refine_ls_goodness_of_fit_ref 1.031
_refine_ls_hydrogen_treatment constr
_refine_ls_matrix_type full
_refine_ls_number_parameters 1168
_refine_ls_number_reflns 15990
_refine_ls_number_restraints 1
_refine_ls_restrained_S_all 1.031
_refine_ls_R_factor_all 0.0944
_refine_ls_R_factor_gt 0.0864
_refine_ls_shift/su_max 0.000
_refine_ls_shift/su_mean 0.000
_refine_ls_structure_factor_coef Fsqd
_refine_ls_weighting_details 'w=1/[\s^2^(Fo^2^)+(0.1024P)^2^+21.1553P] where P=(Fo^2^+2Fc^2^)/3'
_refine_ls_weighting_scheme calc
_refine_ls_wR_factor_gt 0.2252
_refine_ls_wR_factor_ref 0.2316
_reflns_Friedel_coverage 0.921
_reflns_Friedel_fraction_full 0.983
_reflns_Friedel_fraction_max 0.971
_reflns_number_gt 14428
_reflns_number_total 15990
_reflns_threshold_expression 'I > 2\s(I)'
_cod_data_source_file c7cc09964a2.cif
_cod_data_source_block hexamer_3
_cod_depositor_comments 'Adding full bibliography for 7121213.cif.'
_cod_original_formula_sum 'C75 H95 Cl9 N12 O32.50'
_cod_database_code 7121213
_shelx_space_group_comment
;
The symmetry employed for this shelxl refinement is uniquely defined
by the following loop, which should always be used as a source of
symmetry information in preference to the above space-group names.
They are only intended as comments.
;
_shelx_estimated_absorpt_t_min 0.684
_shelx_estimated_absorpt_t_max 0.939

loop_
_space_group_symop_operation_xyz
'x, y, z'
'-x, y+1/2, -z'

loop_
_atom_site_label
_atom_site_type_symbol
_atom_site_fract_x
_atom_site_fract_y
_atom_site_fract_z
_atom_site_U_iso_or_equiv
_atom_site_adp_type
_atom_site_occupancy
_atom_site_site_symmetry_order
_atom_site_calc_flag
_atom_site_refinement_flags_posn
_atom_site_refinement_flags_adp
_atom_site_refinement_flags_occupancy
C1 C 0.5369(8) 0.3086(5) 0.2625(6) 0.033(2) Uani 1 1 d . . .
C2 C 0.4792(9) 0.2438(6) 0.2551(8) 0.046(3) Uani 1 1 d . . .
H2A H 0.437258 0.242550 0.296039 0.069 Uiso 1 1 calc R U .
H2B H 0.525580 0.206259 0.263414 0.069 Uiso 1 1 calc R U .
H2C H 0.437274 0.240799 0.200953 0.069 Uiso 1 1 calc R U .
C3 C 0.5618(10) 0.3292(7) 0.1821(7) 0.050(3) Uani 1 1 d . . .
H3A H 0.500452 0.333156 0.141404 0.075 Uiso 1 1 calc R U .
H3B H 0.604840 0.295496 0.164577 0.075 Uiso 1 1 calc R U .
H3C H 0.596225 0.372178 0.188193 0.075 Uiso 1 1 calc R U .
C4 C 0.6320(8) 0.3005(6) 0.3269(8) 0.045(3) Uani 1 1 d . . .
H4A H 0.663950 0.344018 0.338596 0.068 Uiso 1 1 calc R U .
H4B H 0.677498 0.270130 0.306782 0.068 Uiso 1 1 calc R U .
H4C H 0.615195 0.282258 0.376603 0.068 Uiso 1 1 calc R U .
C5 C 0.3905(8) 0.3784(5) 0.2558(6) 0.033(2) Uani 1 1 d . . .
C6 C 0.1826(9) 0.4439(7) 0.3361(8) 0.047(3) Uani 1 1 d . . .
H6A H 0.130289 0.409356 0.324815 0.057 Uiso 1 1 calc R U .
H6B H 0.219917 0.440210 0.392486 0.057 Uiso 1 1 calc R U .
C7 C 0.2485(8) 0.4456(6) 0.2743(7) 0.039(2) Uani 1 1 d . . .
H7 H 0.216060 0.421433 0.224196 0.046 Uiso 1 1 calc R U .
C8 C 0.2218(6) 0.5194(6) 0.2670(6) 0.032(2) Uani 1 1 d . . .
H8 H 0.191452 0.531458 0.209897 0.039 Uiso 1 1 calc R U .
C9 C 0.3024(7) 0.5682(5) 0.3027(6) 0.030(2) Uani 1 1 d . . .
C10 C 0.3533(7) 0.6702(5) 0.4931(6) 0.033(2) Uani 1 1 d . . .
H10A H 0.349424 0.719116 0.485638 0.040 Uiso 1 1 calc R U .
H10B H 0.294156 0.653240 0.512134 0.040 Uiso 1 1 calc R U .
C11 C 0.3754(7) 0.6332(5) 0.4201(6) 0.0258(19) Uani 1 1 d . . .
H11 H 0.399843 0.664401 0.382018 0.031 Uiso 1 1 calc R U .
C12 C 0.4632(6) 0.6017(5) 0.4797(5) 0.0256(19) Uani 1 1 d . . .
H12 H 0.528153 0.609379 0.462629 0.031 Uiso 1 1 calc R U .
C13 C 0.4475(6) 0.5301(5) 0.4976(5) 0.0237(18) Uani 1 1 d . . .
C14 C 0.4001(7) 0.4309(5) 0.6744(6) 0.030(2) Uani 1 1 d . . .
H14A H 0.449523 0.394678 0.687951 0.036 Uiso 1 1 calc R U .
H14B H 0.415113 0.468112 0.713449 0.036 Uiso 1 1 calc R U .
C15 C 0.3835(8) 0.4530(5) 0.5853(6) 0.030(2) Uani 1 1 d . . .
H15 H 0.409430 0.418563 0.551768 0.036 Uiso 1 1 calc R U .
C16 C 0.2724(8) 0.4404(5) 0.5855(6) 0.035(2) Uani 1 1 d . . .
H16 H 0.240790 0.409822 0.541008 0.042 Uiso 1 1 calc R U .
C17 C 0.2151(7) 0.5048(5) 0.5866(6) 0.032(2) Uani 1 1 d . . .
C18 C 0.0950(8) 0.5886(6) 0.7424(7) 0.041(3) Uani 1 1 d . . .
H18A H 0.024171 0.600563 0.724948 0.049 Uiso 1 1 calc R U .
H18B H 0.102360 0.548472 0.777258 0.049 Uiso 1 1 calc R U .
C19 C 0.1507(8) 0.5838(5) 0.6725(6) 0.033(2) Uani 1 1 d . . .
H19 H 0.109468 0.601707 0.621415 0.040 Uiso 1 1 calc R U .
C20 C 0.2185(7) 0.6386(5) 0.7177(6) 0.031(2) Uani 1 1 d . . .
H20 H 0.217049 0.679998 0.684547 0.037 Uiso 1 1 calc R U .
C21 C 0.3234(7) 0.6153(4) 0.7502(6) 0.027(2) Uani 1 1 d . . .
C22 C 0.4770(8) 0.5873(6) 0.9605(6) 0.037(2) Uani 1 1 d . . .
H22A H 0.542840 0.609190 0.972287 0.044 Uiso 1 1 calc R U .
H22B H 0.429604 0.610799 0.988105 0.044 Uiso 1 1 calc R U .
C23 C 0.4378(7) 0.5769(5) 0.8707(6) 0.030(2) Uani 1 1 d . . .
H23 H 0.491985 0.583005 0.839269 0.036 Uiso 1 1 calc R U .
C24 C 0.4297(7) 0.5040(5) 0.8942(6) 0.030(2) Uani 1 1 d . . .
H24 H 0.467509 0.473463 0.864240 0.036 Uiso 1 1 calc R U .
C25 C 0.3214(7) 0.4806(5) 0.8914(6) 0.028(2) Uani 1 1 d . . .
C26 C 0.1724(11) 0.4264(7) 1.0388(8) 0.055(3) Uani 1 1 d . . .
H26A H 0.122921 0.390322 1.024810 0.067 Uiso 1 1 calc R U .
H26B H 0.234594 0.409064 1.072273 0.067 Uiso 1 1 calc R U .
C27 C 0.1892(8) 0.4670(6) 0.9649(6) 0.037(2) Uani 1 1 d . . .
H27 H 0.149303 0.449843 0.912785 0.044 Uiso 1 1 calc R U .
C28 C 0.1366(8) 0.5230(7) 1.0011(8) 0.049(3) Uani 1 1 d . . .
H28 H 0.067806 0.528829 0.969050 0.059 Uiso 1 1 calc R U .
C29 C 0.1866(8) 0.5897(6) 1.0172(7) 0.040(3) Uani 1 1 d . . .
C30 C 0.2178(11) 0.6778(6) 1.1065(8) 0.054(3) Uani 1 1 d . . .
H30A H 0.187794 0.709103 1.063136 0.064 Uiso 1 1 calc R U .
H30B H 0.290472 0.677261 1.109130 0.064 Uiso 1 1 calc R U .
C31 C 0.1961(9) 0.7007(6) 1.1859(7) 0.039(2) Uani 1 1 d . . .
C32 C 0.2640(10) 0.7427(6) 1.2359(7) 0.046(3) Uani 1 1 d . . .
H32 H 0.323847 0.755632 1.219748 0.055 Uiso 1 1 calc R U .
C33 C 0.2434(14) 0.7647(6) 1.3074(8) 0.064(4) Uani 1 1 d . . .
H33 H 0.289837 0.793117 1.340423 0.076 Uiso 1 1 calc R U .
C34 C 0.1601(16) 0.7478(7) 1.3328(9) 0.075(6) Uani 1 1 d . . .
H34 H 0.147054 0.765677 1.381981 0.090 Uiso 1 1 calc R U .
C35 C 0.0935(15) 0.7045(8) 1.2878(12) 0.085(7) Uani 1 1 d . . .
H35 H 0.036819 0.690047 1.307621 0.101 Uiso 1 1 calc R U .
C36 C 0.1102(10) 0.6816(7) 1.2112(10) 0.056(4) Uani 1 1 d . . .
H36 H 0.063032 0.653644 1.178132 0.068 Uiso 1 1 calc R U .
C37 C 0.4889(8) 0.3040(6) 0.8918(7) 0.036(2) Uani 1 1 d . . .
C38 C 0.5228(9) 0.2338(6) 0.8977(9) 0.052(3) Uani 1 1 d . . .
H38A H 0.539975 0.220103 0.846251 0.078 Uiso 1 1 calc R U .
H38B H 0.469535 0.205215 0.909607 0.078 Uiso 1 1 calc R U .
H38C H 0.581332 0.229551 0.941246 0.078 Uiso 1 1 calc R U .
C39 C 0.4751(9) 0.3303(7) 0.9754(7) 0.048(3) Uani 1 1 d . . .
H39A H 0.537091 0.324652 1.014936 0.071 Uiso 1 1 calc R U .
H39B H 0.421894 0.305339 0.993234 0.071 Uiso 1 1 calc R U .
H39C H 0.457525 0.377679 0.970955 0.071 Uiso 1 1 calc R U .
C40 C 0.3927(9) 0.3110(6) 0.8298(7) 0.042(3) Uani 1 1 d . . .
H40A H 0.369350 0.357147 0.829141 0.063 Uiso 1 1 calc R U .
H40B H 0.342348 0.281269 0.844336 0.063 Uiso 1 1 calc R U .
H40C H 0.404591 0.299074 0.776007 0.063 Uiso 1 1 calc R U .
C41 C 0.6529(7) 0.3553(5) 0.9006(6) 0.0258(19) Uani 1 1 d . . .
C42 C 0.8686(9) 0.4093(6) 0.8235(7) 0.042(3) Uani 1 1 d . . .
H42A H 0.912817 0.369952 0.829580 0.050 Uiso 1 1 calc R U .
H42B H 0.830161 0.412502 0.767385 0.050 Uiso 1 1 calc R U .
C43 C 0.8035(8) 0.4133(6) 0.8882(6) 0.034(2) Uani 1 1 d . . .
H43 H 0.831286 0.384220 0.935459 0.041 Uiso 1 1 calc R U .
C44 C 0.8465(8) 0.4860(6) 0.9022(6) 0.034(2) Uani 1 1 d . . .
H44 H 0.878120 0.494272 0.960022 0.041 Uiso 1 1 calc R U .
C45 C 0.7759(7) 0.5410(5) 0.8676(6) 0.028(2) Uani 1 1 d . . .
C46 C 0.7561(8) 0.6559(6) 0.6876(6) 0.036(2) Uani 1 1 d . . .
H46A H 0.766357 0.704194 0.698023 0.043 Uiso 1 1 calc R U .
H46B H 0.814773 0.635811 0.670785 0.043 Uiso 1 1 calc R U .
C47 C 0.7226(7) 0.6185(5) 0.7569(6) 0.030(2) Uani 1 1 d . . .
H47 H 0.702170 0.649906 0.796793 0.036 Uiso 1 1 calc R U .
C48 C 0.6317(6) 0.5956(5) 0.6917(5) 0.0219(18) Uani 1 1 d . . .
H48 H 0.566940 0.609019 0.705605 0.026 Uiso 1 1 calc R U .
C49 C 0.6352(6) 0.5230(5) 0.6721(5) 0.0241(19) Uani 1 1 d . . .
C50 C 0.6690(7) 0.4208(5) 0.4946(6) 0.028(2) Uani 1 1 d . . .
H50A H 0.613119 0.389233 0.479833 0.034 Uiso 1 1 calc R U .
H50B H 0.661116 0.458982 0.456599 0.034 Uiso 1 1 calc R U .
C51 C 0.6872(7) 0.4421(5) 0.5840(6) 0.030(2) Uani 1 1 d . . .
H51 H 0.656506 0.409968 0.617361 0.036 Uiso 1 1 calc R U .
C52 C 0.7981(7) 0.4221(5) 0.5814(5) 0.0258(19) Uani 1 1 d . . .
H52 H 0.826970 0.390504 0.625693 0.031 Uiso 1 1 calc R U .
C53 C 0.8630(6) 0.4822(5) 0.5780(5) 0.027(2) Uani 1 1 d . . .
C54 C 0.9752(8) 0.5617(6) 0.4118(6) 0.036(2) Uani 1 1 d . . .
H54A H 1.048703 0.561952 0.421607 0.043 Uiso 1 1 calc R U .
H54B H 0.947975 0.527179 0.371561 0.043 Uiso 1 1 calc R U .
C55 C 0.9320(7) 0.5584(6) 0.4916(6) 0.034(2) Uani 1 1 d . . .
H55 H 0.983034 0.570320 0.540411 0.041 Uiso 1 1 calc R U .
C56 C 0.8707(7) 0.6205(5) 0.4550(5) 0.029(2) Uani 1 1 d . . .
H56 H 0.878901 0.659071 0.493367 0.034 Uiso 1 1 calc R U .
C57 C 0.7634(7) 0.6041(4) 0.4231(6) 0.0256(19) Uani 1 1 d . . .
C58 C 0.6031(7) 0.5849(6) 0.2155(6) 0.036(2) Uani 1 1 d . . .
H58A H 0.541148 0.611436 0.205203 0.043 Uiso 1 1 calc R U .
H58B H 0.653630 0.605197 0.188332 0.043 Uiso 1 1 calc R U .
C59 C 0.6417(7) 0.5703(5) 0.3057(6) 0.032(2) Uani 1 1 d . . .
H59 H 0.590441 0.579985 0.338940 0.038 Uiso 1 1 calc R U .
C60 C 0.6382(7) 0.4965(5) 0.2779(6) 0.030(2) Uani 1 1 d . . .
H60 H 0.596237 0.468327 0.306957 0.036 Uiso 1 1 calc R U .
C61 C 0.7379(7) 0.4661(5) 0.2780(5) 0.0264(19) Uani 1 1 d . . .
C62 C 0.8672(9) 0.4010(6) 0.1204(7) 0.041(3) Uani 1 1 d . . .
H62A H 0.904827 0.358823 0.130733 0.049 Uiso 1 1 calc R U .
H62B H 0.800948 0.392987 0.086262 0.049 Uiso 1 1 calc R U .
C63 C 0.8631(7) 0.4406(6) 0.1982(6) 0.037(2) Uani 1 1 d . . .
H63 H 0.900841 0.418638 0.248157 0.044 Uiso 1 1 calc R U .
C64 C 0.9260(7) 0.4927(6) 0.1621(6) 0.038(3) Uani 1 1 d . . .
H64 H 0.995287 0.493775 0.194401 0.046 Uiso 1 1 calc R U .
C65 C 0.8842(8) 0.5618(6) 0.1518(6) 0.041(3) Uani 1 1 d . . .
C66 C 0.8356(10) 0.6506(6) 0.0625(8) 0.046(3) Uani 1 1 d . . .
H66A H 0.858151 0.678969 0.110642 0.055 Uiso 1 1 calc R U .
H66B H 0.762287 0.647406 0.053318 0.055 Uiso 1 1 calc R U .
C67 C 0.8667(8) 0.6818(6) -0.0113(8) 0.042(3) Uani 1 1 d . . .
C68 C 0.8078(9) 0.7274(6) -0.0573(8) 0.048(3) Uani 1 1 d . . .
H68 H 0.745999 0.739278 -0.043756 0.057 Uiso 1 1 calc R U .
C69 C 0.8371(10) 0.7575(6) -0.1249(8) 0.049(3) Uani 1 1 d . . .
H69 H 0.794916 0.788369 -0.157786 0.059 Uiso 1 1 calc R U .
C70 C 0.9271(10) 0.7411(7) -0.1418(8) 0.050(3) Uani 1 1 d . . .
H70 H 0.948605 0.762720 -0.185658 0.061 Uiso 1 1 calc R U .
C71 C 0.9882(10) 0.6942(8) -0.0974(9) 0.061(4) Uani 1 1 d . . .
H71 H 1.049594 0.681815 -0.111259 0.074 Uiso 1 1 calc R U .
C72 C 0.9562(9) 0.6656(7) -0.0311(9) 0.057(4) Uani 1 1 d . . .
H72 H 0.997679 0.634010 0.001184 0.068 Uiso 1 1 calc R U .
C73 C 0.9218(9) 0.3124(6) 0.4155(7) 0.043(3) Uani 1 1 d . . .
H73 H 0.857913 0.336966 0.412421 0.051 Uiso 1 1 calc R U .
C74 C 0.1410(8) 0.3392(5) 0.7498(7) 0.036(2) Uani 1 1 d . . .
H74 H 0.205859 0.363196 0.756607 0.044 Uiso 1 1 calc R U .
C75 C 0.3686(9) 0.2484(5) 0.5048(7) 0.039(3) Uani 1 1 d . . .
H75 H 0.373396 0.203190 0.481009 0.047 Uiso 1 1 calc R U .
N1 N 0.3516(6) 0.4252(4) 0.2976(5) 0.035(2) Uani 1 1 d . . .
H1 H 0.389421 0.443933 0.339919 0.042 Uiso 1 1 calc R U .
N2 N 0.2984(5) 0.5906(4) 0.3771(5) 0.0277(17) Uani 1 1 d . . .
H2 H 0.248325 0.579193 0.399883 0.033 Uiso 1 1 calc R U .
N3 N 0.4147(6) 0.5170(4) 0.5668(4) 0.0252(16) Uani 1 1 d . . .
H3 H 0.412725 0.549576 0.601410 0.030 Uiso 1 1 calc R U .
N4 N 0.1928(6) 0.5217(4) 0.6585(5) 0.0315(18) Uani 1 1 d . . .
H4 H 0.204940 0.492775 0.698490 0.038 Uiso 1 1 calc R U .
N5 N 0.3491(6) 0.6103(4) 0.8316(5) 0.0272(17) Uani 1 1 d . . .
H5 H 0.310094 0.628144 0.861597 0.033 Uiso 1 1 calc R U .
N6 N 0.2924(6) 0.4790(4) 0.9602(5) 0.0320(18) Uani 1 1 d . . .
H6 H 0.336177 0.485241 1.005220 0.038 Uiso 1 1 calc R U .
N7 N 0.6987(6) 0.4022(4) 0.8631(5) 0.0288(17) Uani 1 1 d . . .
H7A H 0.664278 0.425879 0.823395 0.035 Uiso 1 1 calc R U .
N8 N 0.7881(6) 0.5674(4) 0.7967(4) 0.0275(17) Uani 1 1 d . . .
H8A H 0.837020 0.553162 0.774215 0.033 Uiso 1 1 calc R U .
N9 N 0.6679(5) 0.5082(4) 0.6029(4) 0.0229(15) Uani 1 1 d . . .
H9 H 0.677056 0.540408 0.569690 0.027 Uiso 1 1 calc R U .
N10 N 0.8800(6) 0.4989(4) 0.5040(4) 0.0269(17) Uani 1 1 d . . .
H10 H 0.858585 0.472514 0.462566 0.032 Uiso 1 1 calc R U .
N11 N 0.7373(5) 0.5973(4) 0.3421(4) 0.0246(16) Uani 1 1 d . . .
H11A H 0.778953 0.609384 0.311082 0.030 Uiso 1 1 calc R U .
N12 N 0.7661(6) 0.4612(4) 0.2064(5) 0.0284(17) Uani 1 1 d . . .
H12A H 0.722697 0.471122 0.162311 0.034 Uiso 1 1 calc R U .
O1 O 0.4832(5) 0.3620(3) 0.2945(4) 0.0261(13) Uani 1 1 d . . .
O2 O 0.3469(6) 0.3544(4) 0.1915(5) 0.048(2) Uani 1 1 d . . .
O3 O 0.1466(5) 0.5097(4) 0.3150(5) 0.0420(18) Uani 1 1 d . . .
O4 O 0.3673(5) 0.5829(4) 0.2660(4) 0.0335(15) Uani 1 1 d . . .
O5 O 0.4475(5) 0.6477(3) 0.5426(4) 0.0294(14) Uani 1 1 d . . .
O6 O 0.4608(5) 0.4870(3) 0.4486(4) 0.0286(14) Uani 1 1 d . . .
O7 O 0.2962(5) 0.4077(3) 0.6621(4) 0.0309(15) Uani 1 1 d . . .
O8 O 0.1930(5) 0.5383(4) 0.5240(4) 0.0404(18) Uani 1 1 d . . .
O9 O 0.1575(5) 0.6445(4) 0.7778(4) 0.0347(16) Uani 1 1 d . . .
O10 O 0.3779(5) 0.6014(4) 0.7042(4) 0.0322(15) Uani 1 1 d . . .
O11 O 0.4816(5) 0.5177(4) 0.9757(4) 0.0355(16) Uani 1 1 d . . .
O12 O 0.2715(5) 0.4684(4) 0.8234(4) 0.0340(16) Uani 1 1 d . . .
O13 O 0.1343(7) 0.4841(5) 1.0728(6) 0.064(3) Uani 1 1 d . . .
O14 O 0.2256(7) 0.6175(4) 0.9677(5) 0.046(2) Uani 1 1 d . . .
O15 O 0.1789(6) 0.6136(4) 1.0885(5) 0.0391(17) Uani 1 1 d . . .
O16 O 0.5569(5) 0.3484(4) 0.8597(4) 0.0299(14) Uani 1 1 d . . .
O17 O 0.6912(5) 0.3231(4) 0.9573(4) 0.0379(17) Uani 1 1 d . . .
O18 O 0.9195(5) 0.4706(4) 0.8522(4) 0.0411(18) Uani 1 1 d . . .
O19 O 0.7101(5) 0.5591(4) 0.9037(4) 0.0331(15) Uani 1 1 d . . .
O20 O 0.6628(5) 0.6404(3) 0.6332(4) 0.0265(14) Uani 1 1 d . . .
O21 O 0.6128(5) 0.4813(3) 0.7183(4) 0.0256(13) Uani 1 1 d . . .
O22 O 0.7663(5) 0.3889(3) 0.5042(4) 0.0303(14) Uani 1 1 d . . .
O23 O 0.8947(5) 0.5142(4) 0.6408(4) 0.0318(15) Uani 1 1 d . . .
O24 O 0.9309(5) 0.6273(3) 0.3933(4) 0.0326(15) Uani 1 1 d . . .
O25 O 0.7061(5) 0.5961(3) 0.4701(4) 0.0278(14) Uani 1 1 d . . .
O26 O 0.5870(5) 0.5151(4) 0.1974(4) 0.0332(16) Uani 1 1 d . . .
O27 O 0.7900(5) 0.4479(4) 0.3428(4) 0.0342(16) Uani 1 1 d . . .
O28 O 0.9224(6) 0.4537(4) 0.0896(4) 0.0409(18) Uani 1 1 d . . .
O29 O 0.8559(7) 0.5922(5) 0.2052(5) 0.049(2) Uani 1 1 d . . .
O30 O 0.8777(5) 0.5862(4) 0.0764(4) 0.0345(16) Uani 1 1 d . . .
O31 O 0.6820(5) 0.5053(5) 0.0481(4) 0.049(2) Uani 1 1 d . . .
O32 O 0.3803(5) 0.5256(5) 0.1179(4) 0.045(2) Uani 1 1 d . . .
Cl1 Cl 1.0180(3) 0.3633(2) 0.4612(4) 0.0957(17) Uani 1 1 d . . .
Cl2 Cl 0.9325(4) 0.28944(19) 0.3184(2) 0.0868(15) Uani 1 1 d . . .
Cl3 Cl 0.9167(4) 0.2382(2) 0.4716(3) 0.0896(15) Uani 1 1 d . . .
Cl4 Cl 0.04693(19) 0.39406(16) 0.70451(19) 0.0477(7) Uani 1 1 d . . .
Cl5 Cl 0.1217(2) 0.31606(14) 0.84735(17) 0.0440(6) Uani 1 1 d . . .
Cl6 Cl 0.1483(3) 0.26834(18) 0.6913(2) 0.0636(9) Uani 1 1 d . . .
Cl7 Cl 0.2434(2) 0.27255(16) 0.4849(2) 0.0574(8) Uani 1 1 d . . .
Cl8 Cl 0.4144(3) 0.24368(17) 0.60909(19) 0.0589(8) Uani 1 1 d . . .
Cl9 Cl 0.4361(3) 0.30386(15) 0.4567(2) 0.0622(9) Uani 1 1 d . . .
O33 O 0.762(2) 0.2625(12) 0.1198(15) 0.083(7) Uani 0.5 1 d . . P

loop_
_atom_site_aniso_label
_atom_site_aniso_U_11
_atom_site_aniso_U_22
_atom_site_aniso_U_33
_atom_site_aniso_U_23
_atom_site_aniso_U_13
_atom_site_aniso_U_12
C1 0.033(5) 0.037(5) 0.027(5) -0.010(4) 0.001(4) -0.001(4)
C2 0.042(6) 0.028(5) 0.069(8) -0.006(5) 0.015(6) 0.000(5)
C3 0.051(7) 0.073(9) 0.027(6) -0.010(5) 0.011(5) -0.013(6)
C4 0.023(5) 0.054(7) 0.056(7) -0.014(6) 0.001(5) 0.006(5)
C5 0.035(5) 0.028(5) 0.035(6) -0.004(4) 0.006(4) -0.002(4)
C6 0.037(6) 0.063(8) 0.042(6) -0.005(6) 0.008(5) -0.012(5)
C7 0.036(6) 0.048(6) 0.032(5) -0.008(5) 0.006(4) -0.003(5)
C8 0.014(4) 0.057(7) 0.026(5) -0.001(5) 0.004(4) 0.000(4)
C9 0.020(4) 0.032(5) 0.035(5) -0.003(4) 0.000(4) 0.008(4)
C10 0.027(5) 0.039(6) 0.031(5) -0.011(4) 0.001(4) 0.002(4)
C11 0.022(4) 0.032(5) 0.025(5) 0.000(4) 0.009(4) 0.003(4)
C12 0.016(4) 0.036(5) 0.025(5) -0.001(4) 0.005(3) 0.002(4)
C13 0.015(4) 0.037(5) 0.018(4) -0.003(4) 0.000(3) 0.001(4)
C14 0.027(5) 0.039(5) 0.024(5) 0.001(4) 0.004(4) -0.007(4)
C15 0.042(6) 0.027(5) 0.021(5) -0.003(4) 0.006(4) -0.001(4)
C16 0.044(6) 0.042(6) 0.018(4) -0.003(4) 0.002(4) -0.015(5)
C17 0.020(4) 0.047(6) 0.025(5) -0.002(4) -0.003(4) -0.011(4)
C18 0.032(5) 0.038(6) 0.054(7) -0.006(5) 0.015(5) -0.006(5)
C19 0.034(5) 0.033(5) 0.029(5) 0.000(4) -0.006(4) -0.003(4)
C20 0.025(5) 0.034(5) 0.030(5) 0.003(4) -0.004(4) -0.003(4)
C21 0.022(5) 0.020(4) 0.035(5) -0.004(4) -0.001(4) -0.007(3)
C22 0.026(5) 0.051(6) 0.032(5) -0.016(5) 0.003(4) -0.009(5)
C23 0.016(4) 0.044(6) 0.027(5) -0.010(4) -0.001(4) -0.001(4)
C24 0.021(4) 0.046(6) 0.023(5) -0.010(4) 0.003(4) -0.001(4)
C25 0.019(4) 0.032(5) 0.030(5) -0.007(4) -0.004(4) 0.001(4)
C26 0.063(9) 0.054(8) 0.049(7) -0.008(6) 0.008(6) -0.016(6)
C27 0.025(5) 0.048(6) 0.031(5) -0.008(5) -0.009(4) -0.004(4)
C28 0.026(5) 0.070(8) 0.057(8) -0.015(6) 0.017(5) -0.003(5)
C29 0.028(5) 0.051(7) 0.042(6) 0.000(5) 0.007(5) 0.008(5)
C30 0.072(9) 0.045(7) 0.052(8) -0.011(6) 0.031(7) -0.017(6)
C31 0.048(7) 0.039(6) 0.037(6) 0.005(5) 0.022(5) 0.008(5)
C32 0.061(8) 0.034(6) 0.044(6) 0.003(5) 0.017(6) 0.004(5)
C33 0.129(14) 0.026(6) 0.041(7) -0.004(5) 0.028(8) 0.011(7)
C34 0.154(17) 0.036(7) 0.058(9) 0.002(6) 0.075(11) 0.023(9)
C35 0.100(13) 0.063(10) 0.117(15) 0.046(10) 0.086(13) 0.051(10)
C36 0.044(7) 0.053(7) 0.082(10) 0.005(7) 0.037(7) 0.006(6)
C37 0.028(5) 0.041(6) 0.039(6) 0.009(5) 0.011(4) 0.001(4)
C38 0.038(6) 0.044(7) 0.075(9) 0.014(6) 0.012(6) -0.002(5)
C39 0.040(6) 0.081(9) 0.024(5) 0.009(5) 0.010(5) 0.005(6)
C40 0.043(6) 0.050(7) 0.033(6) 0.007(5) 0.006(5) -0.003(5)
C41 0.023(4) 0.033(5) 0.023(5) 0.000(4) 0.008(4) 0.002(4)
C42 0.040(6) 0.052(7) 0.036(6) -0.001(5) 0.016(5) 0.000(5)
C43 0.029(5) 0.050(6) 0.029(5) 0.005(4) 0.017(4) 0.006(4)
C44 0.032(5) 0.052(6) 0.017(4) 0.003(4) 0.003(4) 0.002(5)
C45 0.022(5) 0.042(5) 0.021(5) -0.001(4) 0.008(4) -0.003(4)
C46 0.029(5) 0.049(6) 0.028(5) 0.009(5) 0.001(4) -0.005(4)
C47 0.029(5) 0.030(5) 0.031(5) -0.001(4) 0.006(4) -0.006(4)
C48 0.017(4) 0.036(5) 0.014(4) 0.004(3) 0.005(3) 0.002(4)
C49 0.012(4) 0.039(5) 0.020(4) 0.002(4) -0.001(3) 0.000(4)
C50 0.022(5) 0.035(5) 0.030(5) -0.006(4) 0.009(4) 0.003(4)
C51 0.034(5) 0.031(5) 0.028(5) 0.003(4) 0.011(4) -0.002(4)
C52 0.031(5) 0.033(5) 0.012(4) 0.001(3) 0.001(4) 0.011(4)
C53 0.017(4) 0.049(6) 0.016(4) 0.005(4) 0.005(3) 0.008(4)
C54 0.029(5) 0.059(7) 0.025(5) 0.003(5) 0.013(4) 0.005(5)
C55 0.018(4) 0.055(6) 0.027(5) 0.002(4) -0.005(4) -0.001(4)
C56 0.023(5) 0.050(6) 0.015(4) 0.000(4) 0.008(4) -0.006(4)
C57 0.024(5) 0.024(4) 0.029(5) -0.003(4) 0.007(4) 0.002(4)
C58 0.023(5) 0.060(7) 0.024(5) 0.009(5) 0.003(4) 0.010(5)
C59 0.015(4) 0.051(6) 0.029(5) 0.004(4) 0.006(4) 0.002(4)
C60 0.023(5) 0.046(6) 0.019(4) 0.002(4) -0.003(4) -0.001(4)
C61 0.029(5) 0.032(5) 0.016(4) -0.001(4) 0.000(4) -0.002(4)
C62 0.039(6) 0.032(5) 0.054(7) 0.002(5) 0.012(5) 0.010(5)
C63 0.017(5) 0.064(7) 0.031(5) 0.014(5) 0.007(4) 0.012(4)
C64 0.018(5) 0.075(8) 0.020(5) 0.008(5) -0.002(4) -0.002(5)
C65 0.039(6) 0.064(7) 0.020(5) -0.005(5) 0.006(4) -0.016(5)
C66 0.050(7) 0.042(6) 0.052(7) -0.005(5) 0.025(6) 0.002(5)
C67 0.032(6) 0.035(6) 0.061(8) -0.005(5) 0.015(5) -0.001(4)
C68 0.036(6) 0.046(7) 0.058(8) 0.000(6) 0.001(5) 0.012(5)
C69 0.052(7) 0.040(7) 0.048(7) -0.002(5) -0.010(6) 0.000(5)
C70 0.051(7) 0.050(7) 0.050(7) 0.011(6) 0.008(6) -0.008(6)
C71 0.037(7) 0.093(11) 0.062(9) 0.021(8) 0.030(6) 0.012(7)
C72 0.036(7) 0.065(8) 0.074(9) 0.024(7) 0.022(6) 0.014(6)
C73 0.037(6) 0.054(7) 0.037(6) -0.004(5) 0.008(5) 0.004(5)
C74 0.024(5) 0.045(6) 0.041(6) -0.003(5) 0.008(4) -0.006(4)
C75 0.049(7) 0.027(5) 0.048(6) -0.006(5) 0.029(5) -0.001(4)
N1 0.025(4) 0.036(5) 0.039(5) -0.013(4) -0.005(4) 0.004(4)
N2 0.013(3) 0.044(5) 0.027(4) -0.002(3) 0.005(3) 0.002(3)
N3 0.032(4) 0.031(4) 0.014(3) -0.005(3) 0.005(3) -0.003(3)
N4 0.028(4) 0.036(5) 0.028(4) -0.002(3) -0.002(3) -0.008(3)
N5 0.019(4) 0.041(5) 0.023(4) -0.005(3) 0.006(3) -0.002(3)
N6 0.024(4) 0.044(5) 0.025(4) -0.004(4) -0.002(3) -0.003(3)
N7 0.023(4) 0.037(4) 0.028(4) 0.008(3) 0.007(3) 0.001(3)
N8 0.022(4) 0.046(5) 0.013(4) 0.001(3) 0.003(3) 0.000(3)
N9 0.022(4) 0.027(4) 0.020(4) 0.005(3) 0.004(3) 0.001(3)
N10 0.025(4) 0.042(5) 0.012(3) -0.002(3) 0.002(3) 0.001(3)
N11 0.019(4) 0.038(4) 0.018(4) 0.003(3) 0.008(3) 0.000(3)
N12 0.016(4) 0.048(5) 0.019(4) 0.004(3) -0.001(3) 0.004(3)
O1 0.020(3) 0.030(3) 0.027(3) -0.005(3) 0.001(3) 0.000(3)
O2 0.037(4) 0.052(5) 0.046(5) -0.017(4) -0.011(4) 0.002(4)
O3 0.025(4) 0.065(5) 0.040(4) -0.006(4) 0.017(3) -0.002(4)
O4 0.036(4) 0.044(4) 0.021(3) -0.004(3) 0.008(3) 0.000(3)
O5 0.030(3) 0.033(4) 0.025(3) -0.001(3) 0.005(3) 0.001(3)
O6 0.024(3) 0.041(4) 0.021(3) -0.003(3) 0.007(3) 0.004(3)
O7 0.030(4) 0.037(4) 0.028(4) 0.001(3) 0.011(3) -0.008(3)
O8 0.022(3) 0.073(5) 0.022(3) 0.003(3) -0.006(3) -0.002(3)
O9 0.027(3) 0.043(4) 0.037(4) -0.003(3) 0.011(3) -0.002(3)
O10 0.025(3) 0.047(4) 0.025(3) -0.005(3) 0.007(3) -0.006(3)
O11 0.023(3) 0.059(5) 0.023(3) -0.005(3) 0.000(3) 0.000(3)
O12 0.037(4) 0.042(4) 0.019(3) -0.004(3) -0.004(3) -0.008(3)
O13 0.064(6) 0.069(6) 0.071(6) -0.012(5) 0.045(5) -0.028(5)
O14 0.063(5) 0.050(5) 0.030(4) 0.003(3) 0.021(4) 0.010(4)
O15 0.034(4) 0.042(4) 0.045(4) -0.001(3) 0.017(3) -0.003(3)
O16 0.026(3) 0.041(4) 0.022(3) 0.006(3) 0.003(3) -0.001(3)
O17 0.033(4) 0.053(5) 0.027(4) 0.013(3) 0.004(3) 0.003(3)
O18 0.024(4) 0.070(5) 0.031(4) 0.004(4) 0.009(3) 0.008(3)
O19 0.033(4) 0.046(4) 0.020(3) 0.000(3) 0.005(3) -0.001(3)
O20 0.028(3) 0.038(4) 0.014(3) 0.004(3) 0.006(2) 0.002(3)
O21 0.024(3) 0.035(3) 0.019(3) 0.003(3) 0.005(3) -0.003(3)
O22 0.025(3) 0.037(4) 0.028(3) -0.005(3) 0.004(3) 0.007(3)
O23 0.022(3) 0.052(4) 0.021(3) 0.001(3) 0.003(3) 0.000(3)
O24 0.031(4) 0.034(4) 0.036(4) -0.001(3) 0.016(3) -0.005(3)
O25 0.021(3) 0.036(4) 0.029(3) 0.000(3) 0.010(3) 0.005(3)
O26 0.018(3) 0.060(5) 0.020(3) -0.001(3) 0.001(2) 0.002(3)
O27 0.029(4) 0.047(4) 0.024(3) 0.004(3) -0.002(3) 0.001(3)
O28 0.037(4) 0.064(5) 0.025(4) 0.001(3) 0.012(3) 0.007(4)
O29 0.059(5) 0.065(5) 0.028(4) -0.010(4) 0.026(4) -0.018(4)
O30 0.042(4) 0.040(4) 0.025(3) 0.000(3) 0.014(3) -0.001(3)
O31 0.022(3) 0.102(7) 0.021(4) 0.016(4) 0.003(3) 0.004(4)
O32 0.024(4) 0.085(6) 0.026(4) -0.010(4) 0.003(3) 0.002(4)
Cl1 0.0305(16) 0.096(3) 0.152(5) -0.058(3) -0.003(2) 0.0058(18)
Cl2 0.161(5) 0.057(2) 0.058(2) -0.0046(17) 0.061(3) -0.001(2)
Cl3 0.156(5) 0.060(2) 0.069(2) 0.0181(19) 0.061(3) 0.027(3)
Cl4 0.0222(12) 0.0643(18) 0.0547(17) 0.0191(14) 0.0031(11) -0.0031(11)
Cl5 0.0474(15) 0.0420(14) 0.0437(14) 0.0086(11) 0.0116(12) 0.0004(11)
Cl6 0.0555(19) 0.063(2) 0.077(2) -0.0295(17) 0.0230(17) -0.0122(16)
Cl7 0.0489(17) 0.0439(15) 0.083(2) -0.0050(15) 0.0203(16) 0.0082(13)
Cl8 0.077(2) 0.0578(18) 0.0428(16) -0.0129(14) 0.0133(15) 0.0049(16)
Cl9 0.081(2) 0.0383(15) 0.082(2) 0.0005(15) 0.054(2) -0.0059(15)
O33 0.098(18) 0.077(15) 0.077(15) 0.027(12) 0.026(13) 0.036(13)

loop_
_atom_type_symbol
_atom_type_description
_atom_type_scat_dispersion_real
_atom_type_scat_dispersion_imag
_atom_type_scat_source
C C 0.0179 0.0091 'International Tables Vol C Tables 4.2.6.8 and 6.1.1.4'
H H 0.0000 0.0000 'International Tables Vol C Tables 4.2.6.8 and 6.1.1.4'
N N 0.0311 0.0181 'International Tables Vol C Tables 4.2.6.8 and 6.1.1.4'
O O 0.0495 0.0323 'International Tables Vol C Tables 4.2.6.8 and 6.1.1.4'
Cl Cl 0.3647 0.7029 'International Tables Vol C Tables 4.2.6.8 and 6.1.1.4'

loop_
_geom_angle_atom_site_label_1
_geom_angle_atom_site_label_2
_geom_angle_atom_site_label_3
_geom_angle
O1 C1 C2 111.5(8)
O1 C1 C3 110.2(9)
C2 C1 C3 111.4(9)
O1 C1 C4 103.8(8)
C2 C1 C4 109.1(10)
C3 C1 C4 110.6(10)
C1 C2 H2A 109.5
C1 C2 H2B 109.5
H2A C2 H2B 109.5
C1 C2 H2C 109.5
H2A C2 H2C 109.5
H2B C2 H2C 109.5
C1 C3 H3A 109.5
C1 C3 H3B 109.5
H3A C3 H3B 109.5
C1 C3 H3C 109.5
H3A C3 H3C 109.5
H3B C3 H3C 109.5
C1 C4 H4A 109.5
C1 C4 H4B 109.5
H4A C4 H4B 109.5
C1 C4 H4C 109.5
H4A C4 H4C 109.5
H4B C4 H4C 109.5
O2 C5 N1 124.0(10)
O2 C5 O1 125.5(9)
N1 C5 O1 110.5(8)
O3 C6 C7 91.9(9)
O3 C6 H6A 113.3
C7 C6 H6A 113.3
O3 C6 H6B 113.3
C7 C6 H6B 113.3
H6A C6 H6B 110.6
N1 C7 C6 119.5(10)
N1 C7 C8 120.1(9)
C6 C7 C8 84.9(9)
N1 C7 H7 110.0
C6 C7 H7 110.0
C8 C7 H7 110.0
O3 C8 C9 114.5(8)
O3 C8 C7 90.6(8)
C9 C8 C7 116.8(8)
O3 C8 H8 111.2
C9 C8 H8 111.2
C7 C8 H8 111.2
O4 C9 N2 124.0(9)
O4 C9 C8 120.6(9)
N2 C9 C8 115.4(9)
O5 C10 C11 90.9(7)
O5 C10 H10A 113.5
C11 C10 H10A 113.5
O5 C10 H10B 113.5
C11 C10 H10B 113.5
H10A C10 H10B 110.8
N2 C11 C10 117.1(8)
N2 C11 C12 119.2(8)
C10 C11 C12 85.9(7)
N2 C11 H11 110.8
C10 C11 H11 110.8
C12 C11 H11 110.8
O5 C12 C13 114.6(7)
O5 C12 C11 90.4(7)
C13 C12 C11 113.5(7)
O5 C12 H12 112.2
C13 C12 H12 112.2
C11 C12 H12 112.2
O6 C13 N3 123.8(9)
O6 C13 C12 119.6(8)
N3 C13 C12 116.5(8)
O7 C14 C15 89.8(7)
O7 C14 H14A 113.7
C15 C14 H14A 113.7
O7 C14 H14B 113.7
C15 C14 H14B 113.7
H14A C14 H14B 110.9
N3 C15 C14 119.0(8)
N3 C15 C16 119.4(9)
C14 C15 C16 84.9(7)
N3 C15 H15 110.4
C14 C15 H15 110.4
C16 C15 H15 110.4
O7 C16 C17 114.2(8)
O7 C16 C15 91.4(8)
C17 C16 C15 112.1(8)
O7 C16 H16 112.5
C17 C16 H16 112.5
C15 C16 H16 112.5
O8 C17 N4 124.6(10)
O8 C17 C16 119.6(9)
N4 C17 C16 115.7(9)
O9 C18 C19 91.1(8)
O9 C18 H18A 113.4
C19 C18 H18A 113.4
O9 C18 H18B 113.4
C19 C18 H18B 113.4
H18A C18 H18B 110.7
N4 C19 C18 117.8(9)
N4 C19 C20 119.0(9)
C18 C19 C20 85.4(8)
N4 C19 H19 110.8
C18 C19 H19 110.8
C20 C19 H19 110.8
O9 C20 C21 114.5(8)
O9 C20 C19 91.6(8)
C21 C20 C19 113.6(8)
O9 C20 H20 111.9
C21 C20 H20 111.9
C19 C20 H20 111.9
O10 C21 N5 124.0(9)
O10 C21 C20 120.3(9)
N5 C21 C20 115.7(8)
O11 C22 C23 92.3(8)
O11 C22 H22A 113.2
C23 C22 H22A 113.2
O11 C22 H22B 113.2
C23 C22 H22B 113.2
H22A C22 H22B 110.6
N5 C23 C22 119.9(8)
N5 C23 C24 118.0(8)
C22 C23 C24 84.4(8)
N5 C23 H23 110.7
C22 C23 H23 110.7
C24 C23 H23 110.7
O11 C24 C23 90.9(7)
O11 C24 C25 112.3(8)
C23 C24 C25 113.6(8)
O11 C24 H24 112.8
C23 C24 H24 112.8
C25 C24 H24 112.8
O12 C25 N6 127.5(9)
O12 C25 C24 116.3(9)
N6 C25 C24 116.1(8)
O13 C26 C27 91.0(10)
O13 C26 H26A 113.5
C27 C26 H26A 113.5
O13 C26 H26B 113.5
C27 C26 H26B 113.5
H26A C26 H26B 110.8
N6 C27 C28 116.2(9)
N6 C27 C26 115.5(9)
C28 C27 C26 84.9(10)
N6 C27 H27 112.5
C28 C27 H27 112.5
C26 C27 H27 112.5
O13 C28 C29 114.5(10)
O13 C28 C27 91.4(10)
C29 C28 C27 119.6(9)
O13 C28 H28 110.0
C29 C28 H28 110.0
C27 C28 H28 110.0
O14 C29 O15 125.7(11)
O14 C29 C28 122.3(11)
O15 C29 C28 112.0(10)
O15 C30 C31 109.9(10)
O15 C30 H30A 109.7
C31 C30 H30A 109.7
O15 C30 H30B 109.7
C31 C30 H30B 109.7
H30A C30 H30B 108.2
C36 C31 C32 119.2(12)
C36 C31 C30 121.3(12)
C32 C31 C30 119.6(11)
C33 C32 C31 119.7(13)
C33 C32 H32 120.1
C31 C32 H32 120.1
C34 C33 C32 122.4(16)
C34 C33 H33 118.8
C32 C33 H33 118.8
C33 C34 C35 120.1(12)
C33 C34 H34 120.0
C35 C34 H34 120.0
C34 C35 C36 119.6(14)
C34 C35 H35 120.2
C36 C35 H35 120.2
C31 C36 C35 118.9(15)
C31 C36 H36 120.6
C35 C36 H36 120.6
O16 C37 C38 112.9(9)
O16 C37 C40 102.7(8)
C38 C37 C40 110.6(10)
O16 C37 C39 109.1(9)
C38 C37 C39 110.9(10)
C40 C37 C39 110.4(9)
C37 C38 H38A 109.5
C37 C38 H38B 109.5
H38A C38 H38B 109.5
C37 C38 H38C 109.5
H38A C38 H38C 109.5
H38B C38 H38C 109.5
C37 C39 H39A 109.5
C37 C39 H39B 109.5
H39A C39 H39B 109.5
C37 C39 H39C 109.5
H39A C39 H39C 109.5
H39B C39 H39C 109.5
C37 C40 H40A 109.5
C37 C40 H40B 109.5
H40A C40 H40B 109.5
C37 C40 H40C 109.5
H40A C40 H40C 109.5
H40B C40 H40C 109.5
O17 C41 N7 125.4(9)
O17 C41 O16 125.6(9)
N7 C41 O16 109.0(8)
O18 C42 C43 91.6(8)
O18 C42 H42A 113.4
C43 C42 H42A 113.4
O18 C42 H42B 113.4
C43 C42 H42B 113.4
H42A C42 H42B 110.7
N7 C43 C42 118.0(9)
N7 C43 C44 120.8(9)
C42 C43 C44 84.3(8)
N7 C43 H43 110.4
C42 C43 H43 110.4
C44 C43 H43 110.4
O18 C44 C45 113.3(8)
O18 C44 C43 89.8(8)
C45 C44 C43 115.3(8)
O18 C44 H44 112.2
C45 C44 H44 112.2
C43 C44 H44 112.2
O19 C45 N8 123.2(9)
O19 C45 C44 120.1(9)
N8 C45 C44 116.6(8)
O20 C46 C47 90.9(7)
O20 C46 H46A 113.5
C47 C46 H46A 113.5
O20 C46 H46B 113.5
C47 C46 H46B 113.5
H46A C46 H46B 110.8
N8 C47 C46 116.8(9)
N8 C47 C48 117.2(8)
C46 C47 C48 85.8(7)
N8 C47 H47 111.6
C46 C47 H47 111.6
C48 C47 H47 111.6
O20 C48 C49 115.3(7)
O20 C48 C47 89.6(7)
C49 C48 C47 112.7(7)
O20 C48 H48 112.4
C49 C48 H48 112.4
C47 C48 H48 112.4
O21 C49 N9 124.1(9)
O21 C49 C48 120.3(8)
N9 C49 C48 115.5(8)
O22 C50 C51 92.4(7)
O22 C50 H50A 113.2
C51 C50 H50A 113.2
O22 C50 H50B 113.2
C51 C50 H50B 113.2
H50A C50 H50B 110.6
N9 C51 C50 118.9(8)
N9 C51 C52 118.1(8)
C50 C51 C52 82.9(7)
N9 C51 H51 111.4
C50 C51 H51 111.4
C52 C51 H51 111.4
O22 C52 C53 114.2(7)
O22 C52 C51 91.0(7)
C53 C52 C51 112.1(8)
O22 C52 H52 112.6
C53 C52 H52 112.6
C51 C52 H52 112.6
O23 C53 N10 124.1(9)
O23 C53 C52 119.6(8)
N10 C53 C52 116.3(8)
O24 C54 C55 90.5(7)
O24 C54 H54A 113.6
C55 C54 H54A 113.6
O24 C54 H54B 113.6
C55 C54 H54B 113.6
H54A C54 H54B 110.8
N10 C55 C56 118.7(8)
N10 C55 C54 116.3(9)
C56 C55 C54 83.9(7)
N10 C55 H55 111.8
C56 C55 H55 111.8
C54 C55 H55 111.8
O24 C56 C57 114.7(7)
O24 C56 C55 91.1(7)
C57 C56 C55 112.4(8)
O24 C56 H56 112.3
C57 C56 H56 112.3
C55 C56 H56 112.3
O25 C57 N11 124.1(9)
O25 C57 C56 120.2(8)
N11 C57 C56 115.7(8)
O26 C58 C59 91.9(8)
O26 C58 H58A 113.3
C59 C58 H58A 113.3
O26 C58 H58B 113.3
C59 C58 H58B 113.3
H58A C58 H58B 110.6
N11 C59 C58 117.4(8)
N11 C59 C60 117.3(8)
C58 C59 C60 84.3(8)
N11 C59 H59 111.7
C58 C59 H59 111.7
C60 C59 H59 111.7
O26 C60 C61 112.5(8)
O26 C60 C59 91.0(7)
C61 C60 C59 114.5(8)
O26 C60 H60 112.4
C61 C60 H60 112.4
C59 C60 H60 112.4
O27 C61 N12 123.6(9)
O27 C61 C60 119.5(8)
N12 C61 C60 116.9(8)
O28 C62 C63 92.0(8)
O28 C62 H62A 113.3
C63 C62 H62A 113.3
O28 C62 H62B 113.3
C63 C62 H62B 113.3
H62A C62 H62B 110.6
N12 C63 C62 114.9(9)
N12 C63 C64 116.3(9)
C62 C63 C64 84.3(8)
N12 C63 H63 112.8
C62 C63 H63 112.8
C64 C63 H63 112.8
O28 C64 C65 117.0(8)
O28 C64 C63 92.0(9)
C65 C64 C63 116.1(9)
O28 C64 H64 110.2
C65 C64 H64 110.2
C63 C64 H64 110.2
O29 C65 O30 123.0(12)
O29 C65 C64 123.4(10)
O30 C65 C64 113.5(9)
O30 C66 C67 109.9(9)
O30 C66 H66A 109.7
C67 C66 H66A 109.7
O30 C66 H66B 109.7
C67 C66 H66B 109.7
H66A C66 H66B 108.2
C68 C67 C72 118.9(12)
C68 C67 C66 120.7(11)
C72 C67 C66 120.4(11)
C67 C68 C69 121.0(12)
C67 C68 H68 119.5
C69 C68 H68 119.5
C70 C69 C68 118.5(11)
C70 C69 H69 120.7
C68 C69 H69 120.7
C69 C70 C71 122.1(12)
C69 C70 H70 118.9
C71 C70 H70 118.9
C70 C71 C72 117.4(12)
C70 C71 H71 121.3
C72 C71 H71 121.3
C67 C72 C71 122.1(12)
C67 C72 H72 119.0
C71 C72 H72 119.0
Cl1 C73 Cl2 112.4(7)
Cl1 C73 Cl3 111.5(7)
Cl2 C73 Cl3 107.4(7)
Cl1 C73 H73 108.5
Cl2 C73 H73 108.5
Cl3 C73 H73 108.5
Cl6 C74 Cl4 112.6(6)
Cl6 C74 Cl5 110.2(6)
Cl4 C74 Cl5 109.7(6)
Cl6 C74 H74 108.1
Cl4 C74 H74 108.1
Cl5 C74 H74 108.1
Cl9 C75 Cl8 112.3(7)
Cl9 C75 Cl7 109.0(6)
Cl8 C75 Cl7 110.8(6)
Cl9 C75 H75 108.2
Cl8 C75 H75 108.2
Cl7 C75 H75 108.2
C5 N1 C7 121.4(9)
C5 N1 H1 119.3
C7 N1 H1 119.3
C9 N2 C11 120.6(8)
C9 N2 H2 119.7
C11 N2 H2 119.7
C13 N3 C15 122.2(8)
C13 N3 H3 118.9
C15 N3 H3 118.9
C17 N4 C19 122.9(9)
C17 N4 H4 118.6
C19 N4 H4 118.6
C21 N5 C23 122.1(8)
C21 N5 H5 118.9
C23 N5 H5 118.9
C25 N6 C27 121.6(8)
C25 N6 H6 119.2
C27 N6 H6 119.2
C41 N7 C43 120.1(8)
C41 N7 H7A 120.0
C43 N7 H7A 120.0
C45 N8 C47 121.3(8)
C45 N8 H8A 119.4
C47 N8 H8A 119.4
C49 N9 C51 120.6(8)
C49 N9 H9 119.7
C51 N9 H9 119.7
C53 N10 C55 121.5(8)
C53 N10 H10 119.2
C55 N10 H10 119.2
C57 N11 C59 120.6(8)
C57 N11 H11A 119.7
C59 N11 H11A 119.7
C61 N12 C63 123.2(8)
C61 N12 H12A 118.4
C63 N12 H12A 118.4
C5 O1 C1 119.7(7)
C6 O3 C8 90.7(8)
C12 O5 C10 91.2(6)
C16 O7 C14 91.6(7)
C20 O9 C18 91.5(7)
C22 O11 C24 91.1(7)
C26 O13 C28 92.0(9)
C29 O15 C30 115.9(9)
C41 O16 C37 119.6(7)
C42 O18 C44 91.8(8)
C48 O20 C46 92.6(6)
C52 O22 C50 90.4(6)
C56 O24 C54 91.9(7)
C58 O26 C60 91.5(7)
C64 O28 C62 91.6(8)
C65 O30 C66 115.9(9)

loop_
_geom_bond_atom_site_label_1
_geom_bond_atom_site_label_2
_geom_bond_distance
C1 O1 1.463(12)
C1 C2 1.516(15)
C1 C3 1.517(15)
C1 C4 1.535(14)
C2 H2A 0.9800
C2 H2B 0.9800
C2 H2C 0.9800
C3 H3A 0.9800
C3 H3B 0.9800
C3 H3C 0.9800
C4 H4A 0.9800
C4 H4B 0.9800
C4 H4C 0.9800
C5 O2 1.229(13)
C5 N1 1.345(13)
C5 O1 1.352(12)
C6 O3 1.431(16)
C6 C7 1.504(16)
C6 H6A 0.9900
C6 H6B 0.9900
C7 N1 1.452(14)
C7 C8 1.526(16)
C7 H7 1.0000
C8 O3 1.443(11)
C8 C9 1.512(14)
C8 H8 1.0000
C9 O4 1.215(12)
C9 N2 1.342(13)
C10 O5 1.467(12)
C10 C11 1.516(13)
C10 H10A 0.9900
C10 H10B 0.9900
C11 N2 1.440(12)
C11 C12 1.545(13)
C11 H11 1.0000
C12 O5 1.451(11)
C12 C13 1.495(14)
C12 H12 1.0000
C13 O6 1.234(11)
C13 N3 1.352(12)
C14 O7 1.477(11)
C14 C15 1.538(13)
C14 H14A 0.9900
C14 H14B 0.9900
C15 N3 1.409(13)
C15 C16 1.546(15)
C15 H15 1.0000
C16 O7 1.428(12)
C16 C17 1.516(16)
C16 H16 1.0000
C17 O8 1.236(13)
C17 N4 1.347(13)
C18 O9 1.467(13)
C18 C19 1.525(15)
C18 H18A 0.9900
C18 H18B 0.9900
C19 N4 1.413(14)
C19 C20 1.542(14)
C19 H19 1.0000
C20 O9 1.436(13)
C20 C21 1.512(13)
C20 H20 1.0000
C21 O10 1.211(12)
C21 N5 1.349(13)
C22 O11 1.420(14)
C22 C23 1.517(13)
C22 H22A 0.9900
C22 H22B 0.9900
C23 N5 1.434(12)
C23 C24 1.526(15)
C23 H23 1.0000
C24 O11 1.444(11)
C24 C25 1.551(13)
C24 H24 1.0000
C25 O12 1.239(11)
C25 N6 1.296(13)
C26 O13 1.435(17)
C26 C27 1.541(18)
C26 H26A 0.9900
C26 H26B 0.9900
C27 N6 1.454(13)
C27 C28 1.525(16)
C27 H27 1.0000
C28 O13 1.442(17)
C28 C29 1.506(18)
C28 H28 1.0000
C29 O14 1.210(14)
C29 O15 1.315(14)
C30 O15 1.406(14)
C30 C31 1.496(16)
C30 H30A 0.9900
C30 H30B 0.9900
C31 C36 1.384(17)
C31 C32 1.409(18)
C32 C33 1.362(17)
C32 H32 0.9500
C33 C34 1.34(2)
C33 H33 0.9500
C34 C35 1.38(3)
C34 H34 0.9500
C35 C36 1.43(2)
C35 H35 0.9500
C36 H36 0.9500
C37 O16 1.468(12)
C37 C38 1.483(17)
C37 C40 1.523(15)
C37 C39 1.548(16)
C38 H38A 0.9800
C38 H38B 0.9800
C38 H38C 0.9800
C39 H39A 0.9800
C39 H39B 0.9800
C39 H39C 0.9800
C40 H40A 0.9800
C40 H40B 0.9800
C40 H40C 0.9800
C41 O17 1.187(12)
C41 N7 1.354(12)
C41 O16 1.370(11)
C42 O18 1.451(15)
C42 C43 1.539(14)
C42 H42A 0.9900
C42 H42B 0.9900
C43 N7 1.436(13)
C43 C44 1.575(16)
C43 H43 1.0000
C44 O18 1.461(12)
C44 C45 1.509(14)
C44 H44 1.0000
C45 O19 1.235(12)
C45 N8 1.346(12)
C46 O20 1.457(12)
C46 C47 1.531(14)
C46 H46A 0.9900
C46 H46B 0.9900
C47 N8 1.442(13)
C47 C48 1.562(13)
C47 H47 1.0000
C48 O20 1.457(10)
C48 C49 1.497(13)
C48 H48 1.0000
C49 O21 1.221(11)
C49 N9 1.359(12)
C50 O22 1.461(11)
C50 C51 1.537(13)
C50 H50A 0.9900
C50 H50B 0.9900
C51 N9 1.402(12)
C51 C52 1.583(13)
C51 H51 1.0000
C52 O22 1.450(11)
C52 C53 1.508(14)
C52 H52 1.0000
C53 O23 1.241(12)
C53 N10 1.352(12)
C54 O24 1.460(13)
C54 C55 1.572(14)
C54 H54A 0.9900
C54 H54B 0.9900
C55 N10 1.427(14)
C55 C56 1.562(15)
C55 H55 1.0000
C56 O24 1.454(11)
C56 C57 1.505(13)
C56 H56 1.0000
C57 O25 1.230(11)
C57 N11 1.347(12)
C58 O26 1.442(15)
C58 C59 1.535(13)
C58 H58A 0.9900
C58 H58B 0.9900
C59 N11 1.441(12)
C59 C60 1.551(15)
C59 H59 1.0000
C60 O26 1.449(11)
C60 C61 1.499(14)
C60 H60 1.0000
C61 O27 1.236(11)
C61 N12 1.338(12)
C62 O28 1.455(14)
C62 C63 1.542(16)
C62 H62A 0.9900
C62 H62B 0.9900
C63 N12 1.426(12)
C63 C64 1.554(15)
C63 H63 1.0000
C64 O28 1.442(13)
C64 C65 1.499(18)
C64 H64 1.0000
C65 O29 1.211(14)
C65 O30 1.345(13)
C66 O30 1.418(14)
C66 C67 1.524(17)
C66 H66A 0.9900
C66 H66B 0.9900
C67 C68 1.359(17)
C67 C72 1.374(16)
C68 C69 1.414(19)
C68 H68 0.9500
C69 C70 1.36(2)
C69 H69 0.9500
C70 C71 1.382(19)
C70 H70 0.9500
C71 C72 1.398(19)
C71 H71 0.9500
C72 H72 0.9500
C73 Cl1 1.729(13)
C73 Cl2 1.730(12)
C73 Cl3 1.772(13)
C73 H73 1.0000
C74 Cl6 1.744(11)
C74 Cl4 1.756(11)
C74 Cl5 1.774(11)
C74 H74 1.0000
C75 Cl9 1.743(11)
C75 Cl8 1.749(12)
C75 Cl7 1.755(12)
C75 H75 1.0000
N1 H1 0.8800
N2 H2 0.8800
N3 H3 0.8800
N4 H4 0.8800
N5 H5 0.8800
N6 H6 0.8800
N7 H7A 0.8800
N8 H8A 0.8800
N9 H9 0.8800
N10 H10 0.8800
N11 H11A 0.8800
N12 H12A 0.8800
